data_7123919
loop_
_publ_author_name
'Carreira-Barral, Israel'
'Rumbo, Carlos'
'mielczarek, Marcin'
'Alonso-Carrillo, Daniel'
'Herran, Enara'
'Pastor, Marta'
'del Pozo, Angel'
'Garcia-Valverde, Maria'
'Quesada, Roberto'

_publ_section_title
;
 Small molecule anion transporters display in vitro antimicrobial activity
 against clinically relevant bacterial strains
;
_journal_name_full 'Chemical Communications'
_journal_paper_doi 10.1039/C9CC04304G
_journal_year 2019
_chemical_formula_moiety 'C20 H21 N4, Cl'
_chemical_formula_sum 'C20 H21 Cl N4'
_chemical_formula_weight 352.86
_space_group_crystal_system monoclinic
_space_group_IT_number 14
_space_group_name_Hall '-P 2yn'
_space_group_name_H-M_alt 'P 1 21/n 1'
_symmetry_space_group_name_Hall '-P 2yn'
_symmetry_space_group_name_H-M 'P 1 21/n 1'
_atom_sites_solution_hydrogens mixed
_audit_creation_method SHELXL-2016/6
_audit_update_record
;
2019-06-03 deposited with the CCDC.    2019-07-29 downloaded from the CCDC.
;
_cell_angle_alpha 90
_cell_angle_beta 104.664(7)
_cell_angle_gamma 90
_cell_formula_units_Z 4
_cell_length_a 8.463(3)
_cell_length_b 23.161(8)
_cell_length_c 9.168(3)
_cell_measurement_reflns_used 2014
_cell_measurement_temperature 100(2)
_cell_measurement_theta_max 25.78
_cell_measurement_theta_min 2.46
_cell_volume 1738.5(10)
_computing_cell_refinement 'Bruker SMART'
_computing_data_collection 'Bruker SMART'
_computing_data_reduction 'Bruker SAINT'
_computing_molecular_graphics 'Bruker SHELXTL'
_computing_publication_material 'Bruker SHELXTL'
_computing_structure_refinement 'SHELXL-2016/6 (Sheldrick, 2016)'
_computing_structure_solution 'Bruker SHELXTL'
_diffrn_ambient_temperature 100(2)
_diffrn_measured_fraction_theta_full 0.999
_diffrn_measured_fraction_theta_max 0.932
_diffrn_measurement_device_type 'CCD area detector'
_diffrn_measurement_method 'phi and omega scans'
_diffrn_radiation_type MoK\a
_diffrn_radiation_wavelength 0.71073
_diffrn_reflns_av_R_equivalents 0.1022
_diffrn_reflns_av_unetI/netI 0.1308
_diffrn_reflns_Laue_measured_fraction_full 0.999
_diffrn_reflns_Laue_measured_fraction_max 0.932
_diffrn_reflns_limit_h_max 11
_diffrn_reflns_limit_h_min -11
_diffrn_reflns_limit_k_max 30
_diffrn_reflns_limit_k_min -30
_diffrn_reflns_limit_l_max 12
_diffrn_reflns_limit_l_min -12
_diffrn_reflns_number 19796
_diffrn_reflns_point_group_measured_fraction_full 0.999
_diffrn_reflns_point_group_measured_fraction_max 0.932
_diffrn_reflns_theta_full 25.242
_diffrn_reflns_theta_max 28.261
_diffrn_reflns_theta_min 1.758
_diffrn_source 'sealed tube'
_exptl_absorpt_coefficient_mu 0.230
_exptl_absorpt_correction_type none
_exptl_crystal_colour orange
_exptl_crystal_density_diffrn 1.348
_exptl_crystal_description prism
_exptl_crystal_F_000 744
_exptl_crystal_size_max 0.200
_exptl_crystal_size_mid 0.100
_exptl_crystal_size_min 0.100
_refine_diff_density_max 0.396
_refine_diff_density_min -0.397
_refine_diff_density_rms 0.060
_refine_ls_extinction_method none
_refine_ls_goodness_of_fit_ref 0.874
_refine_ls_hydrogen_treatment mixed
_refine_ls_matrix_type full
_refine_ls_number_parameters 240
_refine_ls_number_reflns 4016
_refine_ls_number_restraints 0
_refine_ls_restrained_S_all 0.874
_refine_ls_R_factor_all 0.1150
_refine_ls_R_factor_gt 0.0543
_refine_ls_shift/su_max 0.000
_refine_ls_shift/su_mean 0.000
_refine_ls_structure_factor_coef Fsqd
_refine_ls_weighting_details 'w=1/[\s^2^(Fo^2^)+(0.0415P)^2^] where P=(Fo^2^+2Fc^2^)/3'
_refine_ls_weighting_scheme calc
_refine_ls_wR_factor_gt 0.0960
_refine_ls_wR_factor_ref 0.1086
_reflns_Friedel_coverage 0.000
_reflns_number_gt 2198
_reflns_number_total 4016
_reflns_threshold_expression 'I > 2\s(I)'
_cod_data_source_file c9cc04304g2.cif
_cod_data_source_block 2
_cod_original_cell_volume 1738.4(11)
_cod_database_code 7123919
_shelx_shelxl_version_number 2016/6
_shelx_space_group_comment
;
The symmetry employed for this shelxl refinement is uniquely defined
by the following loop, which should always be used as a source of
symmetry information in preference to the above space-group names.
They are only intended as comments.
;
_shelx_estimated_absorpt_t_min 0.955
_shelx_estimated_absorpt_t_max 0.977

loop_
_space_group_symop_operation_xyz
'x, y, z'
'-x+1/2, y+1/2, -z+1/2'
'-x, -y, -z'
'x-1/2, -y-1/2, z-1/2'

loop_
_atom_site_label
_atom_site_type_symbol
_atom_site_fract_x
_atom_site_fract_y
_atom_site_fract_z
_atom_site_U_iso_or_equiv
_atom_site_adp_type
_atom_site_occupancy
_atom_site_site_symmetry_order
_atom_site_calc_flag
_atom_site_refinement_flags_posn
_atom_site_refinement_flags_adp
C1 C 0.6772(3) 0.22288(11) 0.2153(3) 0.0314(7) Uani 1 1 d . .
H1 H 0.659001 0.222613 0.108722 0.038 Uiso 1 1 calc R U
C2 C 0.7723(3) 0.26117(11) 0.3104(3) 0.0303(7) Uani 1 1 d . .
H2 H 0.832116 0.292236 0.282825 0.036 Uiso 1 1 calc R U
C3 C 0.7660(3) 0.24630(11) 0.4572(3) 0.0274(6) Uani 1 1 d . .
H3 H 0.820128 0.265804 0.547152 0.033 Uiso 1 1 calc R U
C4 C 0.6672(3) 0.19837(10) 0.4478(3) 0.0226(6) Uani 1 1 d . .
C5 C 0.6231(3) 0.16379(10) 0.5610(3) 0.0207(6) Uani 1 1 d . .
C6 C 0.6761(3) 0.16524(10) 0.7203(3) 0.0216(6) Uani 1 1 d . .
C7 C 0.7925(3) 0.20793(11) 0.8108(3) 0.0277(6) Uani 1 1 d . .
H7A H 0.883964 0.213715 0.763056 0.033 Uiso 1 1 calc R U
H7B H 0.838432 0.191957 0.912903 0.033 Uiso 1 1 calc R U
C8 C 0.7146(3) 0.26587(11) 0.8251(3) 0.0387(8) Uani 1 1 d . .
H8A H 0.679474 0.283928 0.725457 0.058 Uiso 1 1 calc R U
H8B H 0.794252 0.290877 0.892484 0.058 Uiso 1 1 calc R U
H8C H 0.619811 0.260269 0.866631 0.058 Uiso 1 1 calc R U
C9 C 0.5991(3) 0.11998(10) 0.7731(3) 0.0225(6) Uani 1 1 d . .
C10 C 0.6177(3) 0.10198(12) 0.9337(3) 0.0357(7) Uani 1 1 d . .
H10A H 0.717984 0.118756 0.997255 0.053 Uiso 1 1 calc R U
H10B H 0.623715 0.059782 0.940784 0.053 Uiso 1 1 calc R U
H10C H 0.523559 0.115638 0.967962 0.053 Uiso 1 1 calc R U
C11 C 0.4984(3) 0.09128(10) 0.6483(3) 0.0212(6) Uani 1 1 d . .
C12 C 0.4002(3) 0.04367(11) 0.6469(3) 0.0233(6) Uani 1 1 d . .
H12 H 0.395855 0.027882 0.741451 0.028 Uiso 1 1 calc R U
C13 C 0.2007(3) -0.02775(11) 0.5189(3) 0.0238(6) Uani 1 1 d . .
C14 C 0.1741(3) -0.05437(11) 0.6450(3) 0.0278(6) Uani 1 1 d . .
H14 H 0.234754 -0.042426 0.742212 0.033 Uiso 1 1 calc R U
C15 C 0.0595(3) -0.09861(11) 0.6319(3) 0.0311(7) Uani 1 1 d . .
H15 H 0.044076 -0.116556 0.720475 0.037 Uiso 1 1 calc R U
C16 C -0.0313(3) -0.11668(11) 0.4936(3) 0.0333(7) Uani 1 1 d . .
H16 H -0.109444 -0.146666 0.486651 0.040 Uiso 1 1 calc R U
C17 C -0.0084(3) -0.09090(10) 0.3636(3) 0.0276(6) Uani 1 1 d . .
C18 C -0.0794(3) -0.09692(12) 0.2064(3) 0.0349(7) Uani 1 1 d . .
H18 H -0.162576 -0.123519 0.160450 0.042 Uiso 1 1 calc R U
C19 C -0.0081(3) -0.05840(11) 0.1344(3) 0.0343(7) Uani 1 1 d . .
H19 H -0.034583 -0.053054 0.028198 0.041 Uiso 1 1 calc R U
C20 C 0.1097(3) -0.04657(10) 0.3784(3) 0.0229(6) Uani 1 1 d . .
N1 N 0.6123(3) 0.18519(9) 0.2966(2) 0.0269(5) Uani 1 1 d . .
N2 N 0.5158(2) 0.11960(9) 0.5209(2) 0.0216(5) Uani 1 1 d . .
N3 N 0.3117(2) 0.01832(9) 0.5240(2) 0.0224(5) Uani 1 1 d . .
N4 N 0.1088(3) -0.02777(9) 0.2365(2) 0.0274(5) Uani 1 1 d . .
Cl01 Cl 0.35723(8) 0.07343(3) 0.20129(7) 0.0326(2) Uani 1 1 d . .
H2A H 0.466(3) 0.1080(11) 0.419(3) 0.039 Uiso 1 1 d . U
H4 H 0.164(3) -0.0007(11) 0.211(3) 0.039 Uiso 1 1 d . U
H3A H 0.314(3) 0.0337(11) 0.431(3) 0.039 Uiso 1 1 d . U
H1A H 0.553(3) 0.1538(11) 0.261(3) 0.039 Uiso 1 1 d . U

loop_
_atom_site_aniso_label
_atom_site_aniso_U_11
_atom_site_aniso_U_22
_atom_site_aniso_U_33
_atom_site_aniso_U_23
_atom_site_aniso_U_13
_atom_site_aniso_U_12
C1 0.0337(17) 0.0320(17) 0.0311(16) 0.0093(14) 0.0129(14) 0.0049(14)
C2 0.0287(16) 0.0235(15) 0.0424(18) 0.0055(13) 0.0159(14) -0.0040(13)
C3 0.0245(15) 0.0245(15) 0.0329(16) -0.0027(13) 0.0066(13) -0.0045(12)
C4 0.0211(14) 0.0196(15) 0.0268(16) 0.0011(12) 0.0054(11) 0.0041(11)
C5 0.0188(13) 0.0154(14) 0.0289(15) -0.0015(11) 0.0079(11) 0.0027(11)
C6 0.0209(14) 0.0185(14) 0.0255(15) -0.0044(11) 0.0063(11) 0.0002(11)
C7 0.0265(15) 0.0284(16) 0.0284(15) -0.0053(13) 0.0071(12) -0.0049(13)
C8 0.0358(17) 0.0323(17) 0.053(2) -0.0174(15) 0.0195(15) -0.0135(14)
C9 0.0238(14) 0.0203(14) 0.0245(15) -0.0032(12) 0.0083(12) 0.0013(12)
C10 0.0452(18) 0.0367(17) 0.0275(16) -0.0049(14) 0.0136(14) -0.0104(14)
C11 0.0228(14) 0.0171(14) 0.0259(15) 0.0006(11) 0.0101(11) 0.0026(11)
C12 0.0240(14) 0.0241(15) 0.0240(15) 0.0016(12) 0.0102(12) 0.0016(12)
C13 0.0218(14) 0.0163(14) 0.0350(16) 0.0003(12) 0.0104(12) 0.0024(11)
C14 0.0242(15) 0.0276(16) 0.0323(16) 0.0018(13) 0.0084(12) 0.0001(12)
C15 0.0309(16) 0.0224(15) 0.0438(18) 0.0092(14) 0.0165(14) 0.0025(13)
C16 0.0232(15) 0.0220(15) 0.056(2) 0.0085(15) 0.0116(14) 0.0004(12)
C17 0.0222(15) 0.0176(14) 0.0419(18) 0.0014(13) 0.0063(13) -0.0005(12)
C18 0.0273(16) 0.0215(15) 0.051(2) -0.0007(14) 0.0017(14) -0.0067(13)
C19 0.0355(17) 0.0285(17) 0.0318(17) -0.0038(13) -0.0049(13) -0.0062(13)
C20 0.0215(14) 0.0179(14) 0.0308(16) 0.0020(12) 0.0094(12) 0.0026(11)
N1 0.0295(14) 0.0232(13) 0.0281(14) 0.0005(11) 0.0075(11) -0.0010(10)
N2 0.0240(12) 0.0201(12) 0.0205(12) -0.0005(10) 0.0050(10) -0.0017(10)
N3 0.0221(12) 0.0198(12) 0.0257(13) 0.0006(10) 0.0066(10) -0.0022(10)
N4 0.0283(14) 0.0220(13) 0.0309(14) 0.0020(11) 0.0055(10) -0.0056(10)
Cl01 0.0365(4) 0.0352(4) 0.0248(4) 0.0005(3) 0.0056(3) -0.0123(3)

loop_
_atom_type_symbol
_atom_type_description
_atom_type_scat_dispersion_real
_atom_type_scat_dispersion_imag
_atom_type_scat_source
C C 0.0033 0.0016 'International Tables Vol C Tables 4.2.6.8 and 6.1.1.4'
H H 0.0000 0.0000 'International Tables Vol C Tables 4.2.6.8 and 6.1.1.4'
N N 0.0061 0.0033 'International Tables Vol C Tables 4.2.6.8 and 6.1.1.4'
Cl Cl 0.1484 0.1585 'International Tables Vol C Tables 4.2.6.8 and 6.1.1.4'

loop_
_geom_angle_atom_site_label_1
_geom_angle_atom_site_label_2
_geom_angle_atom_site_label_3
_geom_angle
N1 C1 C2 109.0(2)
N1 C1 H1 125.5
C2 C1 H1 125.5
C1 C2 C3 107.2(2)
C1 C2 H2 126.4
C3 C2 H2 126.4
C4 C3 C2 107.9(2)
C4 C3 H3 126.0
C2 C3 H3 126.0
C3 C4 N1 106.6(2)
C3 C4 C5 132.0(2)
N1 C4 C5 121.4(2)
N2 C5 C6 108.2(2)
N2 C5 C4 120.4(2)
C6 C5 C4 131.4(2)
C9 C6 C5 106.8(2)
C9 C6 C7 127.6(2)
C5 C6 C7 125.6(2)
C6 C7 C8 113.3(2)
C6 C7 H7A 108.9
C8 C7 H7A 108.9
C6 C7 H7B 108.9
C8 C7 H7B 108.9
H7A C7 H7B 107.7
C7 C8 H8A 109.5
C7 C8 H8B 109.5
H8A C8 H8B 109.5
C7 C8 H8C 109.5
H8A C8 H8C 109.5
H8B C8 H8C 109.5
C6 C9 C11 108.3(2)
C6 C9 C10 127.8(2)
C11 C9 C10 123.9(2)
C9 C10 H10A 109.5
C9 C10 H10B 109.5
H10A C10 H10B 109.5
C9 C10 H10C 109.5
H10A C10 H10C 109.5
H10B C10 H10C 109.5
C12 C11 N2 124.4(2)
C12 C11 C9 128.6(2)
N2 C11 C9 106.9(2)
N3 C12 C11 125.0(2)
N3 C12 H12 117.5
C11 C12 H12 117.5
C14 C13 C20 117.8(2)
C14 C13 N3 123.9(2)
C20 C13 N3 118.3(2)
C13 C14 C15 120.9(3)
C13 C14 H14 119.5
C15 C14 H14 119.5
C16 C15 C14 121.2(3)
C16 C15 H15 119.4
C14 C15 H15 119.4
C15 C16 C17 119.7(3)
C15 C16 H16 120.2
C17 C16 H16 120.2
C16 C17 C20 118.5(2)
C16 C17 C18 135.5(3)
C20 C17 C18 106.0(2)
C19 C18 C17 107.9(2)
C19 C18 H18 126.1
C17 C18 H18 126.1
C18 C19 N4 110.1(2)
C18 C19 H19 124.9
N4 C19 H19 124.9
N4 C20 C13 130.4(2)
N4 C20 C17 107.8(2)
C13 C20 C17 121.9(2)
C1 N1 C4 109.3(2)
C1 N1 H1A 126.2(17)
C4 N1 H1A 124.0(17)
C5 N2 C11 109.7(2)
C5 N2 H2A 125.2(15)
C11 N2 H2A 124.9(15)
C12 N3 C13 126.3(2)
C12 N3 H3A 118.2(16)
C13 N3 H3A 115.3(16)
C20 N4 C19 108.2(2)
C20 N4 H4 128.9(18)
C19 N4 H4 122.8(18)

loop_
_geom_bond_atom_site_label_1
_geom_bond_atom_site_label_2
_geom_bond_distance
C1 N1 1.351(3)
C1 C2 1.356(3)
C1 H1 0.9500
C2 C3 1.403(3)
C2 H2 0.9500
C3 C4 1.379(3)
C3 H3 0.9500
C4 N1 1.380(3)
C4 C5 1.433(3)
C5 N2 1.356(3)
C5 C6 1.416(3)
C6 C9 1.385(3)
C6 C7 1.491(3)
C7 C8 1.515(3)
C7 H7A 0.9900
C7 H7B 0.9900
C8 H8A 0.9800
C8 H8B 0.9800
C8 H8C 0.9800
C9 C11 1.408(3)
C9 C10 1.499(3)
C10 H10A 0.9800
C10 H10B 0.9800
C10 H10C 0.9800
C11 C12 1.379(3)
C11 N2 1.379(3)
C12 N3 1.322(3)
C12 H12 0.9500
C13 C14 1.378(3)
C13 C20 1.392(3)
C13 N3 1.414(3)
C14 C15 1.395(3)
C14 H14 0.9500
C15 C16 1.371(4)
C15 H15 0.9500
C16 C17 1.390(3)
C16 H16 0.9500
C17 C20 1.416(3)
C17 C18 1.421(4)
C18 C19 1.340(3)
C18 H18 0.9500
C19 N4 1.375(3)
C19 H19 0.9500
C20 N4 1.370(3)
N1 H1A 0.90(2)
N2 H2A 0.96(2)
N3 H3A 0.93(2)
N4 H4 0.85(2)

loop_
_geom_torsion_atom_site_label_1
_geom_torsion_atom_site_label_2
_geom_torsion_atom_site_label_3
_geom_torsion_atom_site_label_4
_geom_torsion
N1 C1 C2 C3 0.1(3)
C1 C2 C3 C4 0.6(3)
C2 C3 C4 N1 -1.1(3)
C2 C3 C4 C5 177.2(2)
C3 C4 C5 N2 176.9(2)
N1 C4 C5 N2 -5.0(3)
C3 C4 C5 C6 -5.2(4)
N1 C4 C5 C6 172.9(2)
N2 C5 C6 C9 1.0(3)
C4 C5 C6 C9 -177.1(2)
N2 C5 C6 C7 -178.9(2)
C4 C5 C6 C7 3.0(4)
C9 C6 C7 C8 -101.5(3)
C5 C6 C7 C8 78.4(3)
C5 C6 C9 C11 -0.6(3)
C7 C6 C9 C11 179.3(2)
C5 C6 C9 C10 178.2(2)
C7 C6 C9 C10 -1.8(4)
C6 C9 C11 C12 179.5(2)
C10 C9 C11 C12 0.6(4)
C6 C9 C11 N2 0.0(3)
C10 C9 C11 N2 -178.9(2)
N2 C11 C12 N3 1.0(4)
C9 C11 C12 N3 -178.4(2)
C20 C13 C14 C15 -0.2(4)
N3 C13 C14 C15 178.3(2)
C13 C14 C15 C16 -0.6(4)
C14 C15 C16 C17 0.5(4)
C15 C16 C17 C20 0.3(4)
C15 C16 C17 C18 -178.4(3)
C16 C17 C18 C19 178.5(3)
C20 C17 C18 C19 -0.4(3)
C17 C18 C19 N4 1.0(3)
C14 C13 C20 N4 178.9(2)
N3 C13 C20 N4 0.4(4)
C14 C13 C20 C17 1.0(3)
N3 C13 C20 C17 -177.5(2)
C16 C17 C20 N4 -179.5(2)
C18 C17 C20 N4 -0.4(3)
C16 C17 C20 C13 -1.1(4)
C18 C17 C20 C13 178.0(2)
C2 C1 N1 C4 -0.8(3)
C3 C4 N1 C1 1.1(3)
C5 C4 N1 C1 -177.4(2)
C6 C5 N2 C11 -1.0(3)
C4 C5 N2 C11 177.3(2)
C12 C11 N2 C5 -178.9(2)
C9 C11 N2 C5 0.6(3)
C11 C12 N3 C13 -175.0(2)
C14 C13 N3 C12 -2.6(4)
C20 C13 N3 C12 175.9(2)
C13 C20 N4 C19 -177.2(2)
C17 C20 N4 C19 1.0(3)
C18 C19 N4 C20 -1.3(3)
